data_2004836
loop_
_publ_author_name
'Miguel, O. G.'
'Pizzolatti, M. G.'
'Yunes, R. A.'
'Vencato, I.'
'Calixto, J. B.'
'Santos, A. R. S.'
'Contin, A.'
'Moreira, E. A.'

_publ_contact_author
;
    Dr Ivo Vencato
    Depto. F\'isica - UFSC
    88040 - 900 Florian\'opolis, SC
    Brazil
;
_publ_section_title
;
 <i>cis</i>-8,10-Di-<i>n</i>-propyllobelidiol Hydrochloride Dihydrate
;
_journal_issue 5
_journal_name_full 'Acta Crystallographica Section C'
_journal_page_first 1223
_journal_page_last 1225
_journal_paper_doi 10.1107/S0108270195014636
_journal_volume 52
_journal_year 1996
_chemical_formula_iupac 'C16 H34 N O2 + , Cl - , 2H2 O'
_chemical_formula_moiety 'C16 H38 Cl N O4'
_chemical_formula_sum 'C16 H38 Cl N O4'
_chemical_formula_weight 343.93
_symmetry_cell_setting orthorhombic
_symmetry_space_group_name_Hall '-P 2ac 2ab'
_symmetry_space_group_name_H-M 'P b c a'
_atom_type_scat_source
;
 International Tables for X-ray Crystallography (1974, Vol.IV)
;
_cell_angle_alpha 90.00
_cell_angle_beta 90.00
_cell_angle_gamma 90.00
_cell_formula_units_Z 8
_cell_length_a 8.752(2)
_cell_length_b 27.084(5)
_cell_length_c 17.973(2)
_cell_measurement_reflns_used 25
_cell_measurement_temperature 295
_cell_measurement_theta_max 13.49
_cell_measurement_theta_min 9.70
_cell_volume 4260.3(13)
_computing_cell_refinement 'MolEN   (Fair, 1990)'
_computing_data_collection 'CAD4-EXPRESS (Enraf-Nonius, 1993)'
_computing_data_reduction MolEN
_computing_molecular_graphics 'ORTEPII (Johnson, 1976)'
_computing_publication_material MolEN
_computing_structure_refinement 'SHELX76 (Sheldrick, 1976)'
_computing_structure_solution 'SIR92   (Altomare et al., 1992)'
_diffrn_measurement_device 'Enraf-Nonius CAD-4'
_diffrn_measurement_method \w/2\q
_diffrn_radiation_type MoK\a
_diffrn_radiation_wavelength 0.70930
_diffrn_reflns_av_R_equivalents 0.038
_diffrn_reflns_limit_h_max 10
_diffrn_reflns_limit_h_min 0
_diffrn_reflns_limit_k_max 32
_diffrn_reflns_limit_k_min 0
_diffrn_reflns_limit_l_max 21
_diffrn_reflns_limit_l_min 0
_diffrn_reflns_number 4237
_diffrn_reflns_theta_max 24.96
_diffrn_standards_decay_% 5.6
_diffrn_standards_interval_time 40
_diffrn_standards_number 2
_exptl_absorpt_coefficient_mu 0.192
_exptl_absorpt_correction_type none
_exptl_crystal_colour colourless
_exptl_crystal_density_diffrn 1.072
_exptl_crystal_description irregular
_exptl_crystal_size_max 0.55
_exptl_crystal_size_mid 0.50
_exptl_crystal_size_min 0.35
_refine_diff_density_max 0.249
_refine_diff_density_min -0.279
_refine_ls_extinction_coef 10.1E-8(5)
_refine_ls_extinction_method 'SHELX76  (Sheldrick, 1976)'
_refine_ls_goodness_of_fit_obs 4.45
_refine_ls_hydrogen_treatment noref
_refine_ls_number_parameters 200
_refine_ls_number_reflns 1617
_refine_ls_R_factor_obs 0.0609
_refine_ls_shift/esd_max 0.16
_refine_ls_structure_factor_coef F
_refine_ls_weighting_details 'w = 3.1873/[\s^2^(F) + 0.000353 F^2^]'
_refine_ls_weighting_scheme calc
_refine_ls_wR_factor_obs 0.0670
_reflns_number_observed 1617
_reflns_number_total 2645
_reflns_observed_criterion 'F > 6.0\s(F)'
_cod_data_source_file bk1156.cif
_cod_data_source_block default
_cod_depositor_comments
;
 Commenting out the incomplete symmetry operator list:
        
 loop_
 _symmetry_equiv_pos_as_xyz
 '1/2 + x, y, 1/2 - z'

 Adding _atom_site_type_symbol with correct atoms types, to avoid
 misintepretation of 'HO2' as 'Ho' (Holmium).

 The spacegroup symbols seem to be correct.
 Saulius Gra\<zulis
 2012.04.25

The following automatic conversions were performed:

'_refine_ls_weighting_scheme' value '3.1873/[\s^2^(F) + 0.000353
F^2^]' was changed to 'calc'. New tag '_refine_ls_weighting_details'
was created. The value of the new tag was set to 'w =
3.1873/[\s^2^(F) + 0.000353 F^2^]'.

Automatic conversion script
Id: cif_fix_values 3143 2015-03-26 13:38:13Z robertas 
;
_cod_original_cell_volume 4260(2)
_cod_database_code 2004836

loop_
_atom_site_aniso_label
_atom_site_aniso_U_11
_atom_site_aniso_U_22
_atom_site_aniso_U_33
_atom_site_aniso_U_12
_atom_site_aniso_U_13
_atom_site_aniso_U_23
Cl 0.0462(7) 0.0751(9) 0.0661(8) 0.0000(10) -0.0050(8) 0.0115(9)
Ow1 0.056(3) 0.102(3) 0.091(3) 0.007(2) -0.017(2) -0.037(3)
Ow2 0.052(2) 0.095(3) 0.077(3) -0.009(2) -0.011(2) 0.017(2)
O1 0.051(2) 0.072(3) 0.052(2) 0.006(2) 0.000(2) 0.002(2)
O2 0.045(2) 0.085(3) 0.055(2) 0.002(2) 0.002(2) -0.012(2)
N 0.048(3) 0.049(3) 0.032(2) -0.002(3) 0.005(2) 0.003(3)
C1 0.210(10) 0.087(7) 0.150(8) -0.033(8) -0.021(8) 0.008(7)
C2 0.120(7) 0.067(5) 0.089(5) -0.008(5) -0.014(5) -0.004(5)
C3 0.102(6) 0.055(4) 0.059(4) -0.005(4) -0.005(4) 0.006(3)
C4 0.053(4) 0.059(4) 0.050(4) 0.006(3) 0.003(3) -0.005(3)
C5 0.046(4) 0.062(4) 0.053(4) 0.004(3) 0.000(3) 0.001(3)
C6 0.040(4) 0.050(5) 0.053(4) 0.002(3) 0.001(3) 0.009(3)
C7 0.039(4) 0.077(5) 0.066(5) 0.004(4) 0.000(3) 0.008(4)
C8 0.036(3) 0.086(5) 0.065(4) -0.008(4) -0.003(3) 0.002(4)
C9 0.038(3) 0.081(6) 0.065(5) -0.011(3) 0.001(3) -0.002(4)
C10 0.041(4) 0.051(5) 0.040(3) 0.000(3) 0.004(3) 0.001(3)
C11 0.057(4) 0.060(4) 0.048(4) -0.006(3) 0.004(4) 0.005(4)
C12 0.052(4) 0.061(4) 0.064(4) -0.008(3) -0.002(4) -0.001(4)
C13 0.099(6) 0.041(4) 0.118(7) -0.001(4) -0.012(5) -0.009(4)
C14 0.135(8) 0.105(8) 0.200(10) 0.012(7) -0.033(8) 0.020(8)
C15 0.230(10) 0.087(7) 0.31(2) -0.007(9) -0.050(10) 0.060(10)
C16 0.079(4) 0.073(4) 0.037(3) -0.003(4) 0.008(3) 0.001(3)

loop_
_atom_site_type_symbol
_atom_site_label
_atom_site_fract_x
_atom_site_fract_y
_atom_site_fract_z
_atom_site_U_iso_or_equiv
Cl Cl 0.2483(2) 0.30926(5) 0.4073(1) 4.93(5)
O Ow1 -0.1835(4) 0.4108(1) 0.1787(2) 6.6(2)
O Ow2 -0.1843(4) 0.2082(1) 0.1817(2) 5.9(2)
O O1 0.0116(4) 0.4341(1) 0.2887(2) 4.6(1)
O O2 0.0134(4) 0.1801(1) 0.2910(2) 4.9(2)
N N -0.1017(4) 0.3087(2) 0.4091(2) 3.4(1)
C C1 0.011(1) 0.5832(3) 0.3767(5) 11.7(5)
C C2 -0.0260(9) 0.5349(3) 0.3383(4) 7.3(3)
C C3 -0.0300(8) 0.4912(2) 0.3886(3) 5.7(3)
C C4 -0.0890(7) 0.4452(2) 0.3505(3) 4.3(2)
C C5 -0.0941(6) 0.4011(2) 0.4031(3) 4.2(2)
C C6 -0.1520(6) 0.3543(2) 0.3666(3) 3.8(2)
C C7 -0.3266(7) 0.3536(3) 0.3553(3) 4.8(3)
C C8 -0.3764(6) 0.3072(3) 0.3144(3) 4.9(2)
C C9 -0.3221(7) 0.2614(2) 0.3566(3) 4.8(3)
C C10 -0.1480(6) 0.2623(2) 0.3675(3) 3.5(2)
C C11 -0.0847(7) 0.2168(2) 0.4053(3) 4.3(2)
C C12 -0.0809(7) 0.1711(2) 0.3556(3) 4.7(2)
C C13 -0.0186(9) 0.1272(2) 0.3991(4) 6.8(3)
C C14 -0.021(1) 0.0810(4) 0.3596(6) 11.7(5)
C C15 0.016(2) 0.0378(4) 0.4030(8) 16.6(7)
C C16 -0.1490(7) 0.3091(2) 0.4897(3) 5.0(2)
H HN 0.0216 0.3091 0.4115 5.9
H HO1 -0.0508 0.4300 0.2479 5.9
H HO2 -0.0509 0.1883 0.2479 5.9
H Hw11 -0.2602 0.4297 0.1716 5.9
H Hw21 -0.2030 0.3804 0.1531 5.9
H Hw12 -0.2661 0.1886 0.1716 5.9
H Hw22 -0.1991 0.2379 0.1531 5.9
H H1 0.0211 0.6158 0.3411 5.9
H H1' 0.1277 0.5810 0.4057 5.9
H H1" -0.0682 0.5920 0.4214 5.9
H H2 0.0621 0.5295 0.2936 5.9
H H2' -0.1339 0.5405 0.3093 5.9
H H3 -0.1047 0.4994 0.4353 5.9
H H3' 0.0835 0.4834 0.4099 5.9
H H4 -0.2047 0.4508 0.3300 5.9
H H5 0.0213 0.3958 0.4243 5.9
H H5' -0.1679 0.4110 0.4493 5.9
H H6 -0.0989 0.3536 0.3113 5.9
H H7 -0.3795 0.3549 0.4098 5.9
H H7' -0.3596 0.3858 0.3240 5.9
H H8 -0.3281 0.3057 0.2584 5.9
H H8' -0.5002 0.3053 0.3095 5.9
H H9 -0.3785 0.2590 0.4094 5.9
H H9' -0.3528 0.2276 0.3243 5.9
H H10 -0.1015 0.2636 0.3106 5.9
H H11 0.0316 0.2251 0.4245 5.9
H H11' -0.1538 0.2095 0.4549 5.9
H H12 -0.1955 0.1618 0.3357 5.9
H H13 -0.0896 0.1211 0.4500 5.9
H H13' 0.0966 0.1334 0.4174 5.9
H H14 -0.1388 0.0771 0.3339 5.9
H H14' 0.0556 0.0849 0.3110 5.9
H H15 0.0160 0.0027 0.3772 5.9
H H15' -0.0622 0.0341 0.4542 5.9
H H15" 0.1322 0.0420 0.4313 5.9
H H16 -0.1098 0.2751 0.5169 5.9
H H16' -0.2724 0.3108 0.4950 5.9
H H16" -0.0994 0.3401 0.5189 5.9

loop_
_geom_angle_atom_site_label_1
_geom_angle_atom_site_label_2
_geom_angle_atom_site_label_3
_geom_angle
_geom_angle_publ_flag
C4 O1 Ow1 117.7(3) no
C12 O2 Ow2 116.4(3) no
C6 N C10 110.4(4) yes
C6 N C16 113.5(4) yes
C10 N C16 114.0(4) yes
C1 C2 C3 114.5(7) yes
C2 C3 C4 112.8(6) yes
O1 C4 C3 108.1(5) yes
O1 C4 C5 109.3(4) yes
C3 C4 C5 112.0(5) yes
C4 C5 C6 113.4(5) yes
N C6 C5 111.5(4) yes
N C6 C7 110.1(4) yes
C5 C6 C7 113.5(5) yes
C6 C7 C8 111.0(5) yes
C7 C8 C9 110.0(5) yes
C8 C9 C10 111.0(5) yes
N C10 C9 109.9(4) yes
N C10 C11 110.8(4) yes
C9 C10 C11 114.1(5) yes
C10 C11 C12 113.9(5) yes
O2 C12 C11 110.2(5) yes
O2 C12 C13 109.8(5) yes
C11 C12 C13 109.9(5) yes
C12 C13 C14 114.8(7) yes
C13 C14 C15 115.8(9) yes

loop_
_geom_bond_atom_site_label_1
_geom_bond_atom_site_label_2
_geom_bond_distance
_geom_bond_publ_flag
O1 C4 1.449(7) yes
O2 C12 1.445(7) yes
N C6 1.517(7) yes
N C10 1.517(7) yes
N C16 1.507(6) yes
C1 C2 1.510(10) yes
C2 C3 1.490(10) yes
C3 C4 1.513(9) yes
C4 C5 1.524(8) yes
C5 C6 1.515(8) yes
C6 C7 1.542(8) yes
C7 C8 1.520(9) yes
C8 C9 1.530(9) yes
C9 C10 1.536(8) yes
C10 C11 1.512(8) yes
C11 C12 1.527(9) yes
C12 C13 1.524(9) yes
C13 C14 1.440(10) yes
C14 C15 1.44(2) yes
